data_8104983
loop_
_publ_author_name
'Jin, Ze-Sen'
'Liu, Xiao-jing'
'Liu, E.'
'Jian, Fang-fang'
'Liang, Tongling'

_publ_section_title
;
 Crystal structure of 2-((E)-(((E)-2-hydroxy-4-methylbenzylidene)
 hydrazineylidene)methyl)-4-methylphenol, C16H16N2O2
;
_journal_issue 1
_journal_name_full 'Zeitschrift f\"ur Kristallographie - New Crystal Structures'
_journal_page_first 141
_journal_page_last 142
_journal_paper_doi 10.1515/ncrs-2021-0411
_journal_volume 237
_journal_year 2022
_chemical_formula_moiety 'C16 H16 N2 O2'
_chemical_formula_sum 'C16 H16 N2 O2'
_chemical_formula_weight 268.31
_space_group_crystal_system monoclinic
_space_group_IT_number 14
_space_group_name_Hall '-P 2ybc'
_space_group_name_H-M_alt 'P 1 21/c 1'
_atom_sites_solution_hydrogens geom
_atom_sites_solution_primary dual
_cell_angle_alpha 90
_cell_angle_beta 96.1660(10)
_cell_angle_gamma 90
_cell_formula_units_Z 2
_cell_length_a 8.67660(10)
_cell_length_b 5.90390(10)
_cell_length_c 13.3603(2)
_cell_measurement_reflns_used 5821
_cell_measurement_temperature 169.98(11)
_cell_measurement_theta_max 74.6190
_cell_measurement_theta_min 5.0970
_cell_volume 680.432(17)
_computing_cell_refinement 'CrysAlisPro 1.171.40.67a (Rigaku OD, 2019)'
_computing_data_collection 'CrysAlisPro 1.171.40.67a (Rigaku OD, 2019)'
_computing_data_reduction 'CrysAlisPro 1.171.40.67a (Rigaku OD, 2019)'
_computing_molecular_graphics 'Olex2 1.3 (Dolomanov et al., 2009)'
_computing_publication_material 'Olex2 1.3 (Dolomanov et al., 2009)'
_computing_structure_refinement 'SHELXL 2018/3 (Sheldrick, 2015)'
_computing_structure_solution 'SHELXT 2018/2 (Sheldrick, 2018)'
_diffrn_ambient_environment N~2~
_diffrn_ambient_temperature 169.98(11)
_diffrn_detector 'Hybrid Pixel Array Detector'
_diffrn_detector_area_resol_mean 10.0000
_diffrn_detector_type HyPix
_diffrn_measured_fraction_theta_full 0.998
_diffrn_measured_fraction_theta_max 0.962
_diffrn_measurement_details
;
List of Runs (angles in degrees, time in seconds):

  # Type    Start    End  Width  t~exp~   \w     \q     \k     \f   Frames
--------------------------------------------------------------------------
  1  \w   -114.00 -61.00   0.50    0.15    --  -47.57 -16.00  47.00  106
  2  \w    -21.00   4.00   0.50    0.15    --  -47.57  16.00-142.00   50
  3  \w     40.00  79.00   0.50    0.15    --   47.57  16.00-142.00   78
  4  \w     -8.00  18.00   0.50    0.15    --   47.57 -16.00  47.00   52
  5  \w   -142.00-116.00   0.50    0.30    --  -99.00 -16.00  47.00   52
  6  \w     96.00 167.00   0.50    0.30    --  103.25  16.00-142.00  142
  7  \w    -74.00 -33.00   0.50    0.15    --  -47.57 -57.00 -60.00   82
  8  \w    -62.00 -37.00   0.50    0.15    --  -47.57 -19.00 -60.00   50
  9  \w    -77.00 -30.00   0.50    0.15    --  -47.57 -77.00 -90.00   94
 10  \w    -63.00 -25.00   0.50    0.15    --  -47.57 -77.00 -30.00   76
 11  \w    -39.00  23.00   0.50    0.15    --  -47.57  38.00 -30.00  124
 12  \w    -78.00 -36.00   0.50    0.15    --  -47.57 -38.00 -30.00   84
 13  \w    -27.00  24.00   0.50    0.15    --   47.57 -19.00 -90.00  102
 14  \w    -26.00  28.00   0.50    0.15    --   47.57 -19.00 -30.00  108
 15  \w   -121.00 -87.00   0.50    0.30    --  -99.00 -47.00 -41.25   68
 16  \w   -101.00 -76.00   0.50    0.30    --  -99.00 -77.00  30.00   50
 17  \w   -168.00-108.00   0.50    0.30    --  -99.00 -77.00  30.00  120
 18  \w   -110.00 -82.00   0.50    0.30    --  -99.00 -62.00 -32.69   56
 19  \w   -113.00 -87.00   0.50    0.30    --  -99.00 -30.00   0.00   52
 20  \w   -102.00 -76.00   0.50    0.30    --  -99.00 -77.00 -30.00   52
 21  \w   -115.00 -85.00   0.50    0.30    --  -99.00 -56.00 -59.75   60
 22  \w   -110.00 -76.00   0.50    0.30    --  -99.00 -77.00   0.00   68
 23  \w   -111.00 -85.00   0.50    0.30    --  -99.00 -61.00 -64.27   52
 24  \w   -167.00-107.00   0.50    0.30    --  -99.00 -77.00 -60.00  120
 25  \w   -107.00 -82.00   0.50    0.30    --  -99.00 -63.00 -54.42   50
 26  \w   -165.00-135.00   0.50    0.30    --  -99.00 -77.00   0.00   60
 27  \w   -164.00-117.00   0.50    0.30    --  -99.00 -61.00 -64.27   94
 28  \w   -133.00 -87.00   0.50    0.30    --  -99.00 -47.00 -58.58   92
 29  \w   -105.00 -77.00   0.50    0.30    --  -99.00 -75.00  14.05   56
 30  \w   -151.00-125.00   0.50    0.30    --  -99.00 -77.00 -94.05   52
 31  \w   -163.00-132.00   0.50    0.30    --  -99.00 -75.00  14.05   62
 32  \w   -102.00 -76.00   0.50    0.30    --  -99.00 -77.00 -60.00   52
 33  \w   -155.00-129.00   0.50    0.30    --  -99.00 -77.00 -30.00   52
 34  \w   -116.00 -83.00   0.50    0.30    --  -99.00 -61.00 -90.00   66
 35  \w    -69.00 -26.00   0.50    0.30    --  -99.00 125.00 -30.00   86
 36  \w   -111.00 -86.00   0.50    0.30    --  -99.00 -55.00  16.47   50
 37  \w   -115.00 -80.00   0.50    0.30    --  -99.00 -71.00 -81.03   70
 38  \w   -103.00 -78.00   0.50    0.30    --  -99.00 -77.00 -94.05   50
 39  \w   -112.00 -82.00   0.50    0.30    --  -99.00 -63.00 -66.96   60
 40  \w   -101.00 -75.00   0.50    0.30    --  -99.00 -79.00 -81.89   52
 41  \w   -167.00-142.00   0.50    0.30    --  -99.00 -63.00 -54.42   50
 42  \w     76.00 111.00   0.50    0.30    --  103.25-125.00  30.00   70
 43  \w     39.00  71.00   0.50    0.30    --  103.25-125.00  30.00   64
 44  \w     47.00  73.00   0.50    0.30    --  103.25 -61.00 -60.00   52
 45  \w     31.00  74.00   0.50    0.30    --  103.25 -61.00  90.00   86
 46  \w     82.00 111.00   0.50    0.30    --  103.25  77.00-120.00   58
 47  \w     68.00 104.00   0.50    0.30    --  103.25 -94.00  30.00   72
 48  \w     32.00  58.00   0.50    0.30    --  103.25 -94.00  30.00   52
 49  \w     32.00  70.00   0.50    0.30    --  103.25 -61.00-120.00   76
 50  \w     31.00  75.00   0.50    0.30    --  103.25 -61.00-150.00   88
 51  \w     34.00  74.00   0.50    0.30    --  103.25 -61.00 -90.00   80
;
_diffrn_measurement_device 'four-circle diffractometer'
_diffrn_measurement_device_type 'XtaLAB Synergy R, HyPix'
_diffrn_measurement_method '\w scans'
_diffrn_orient_matrix_type 'CrysAlisPro convention (1999,Acta A55,543-557)'
_diffrn_orient_matrix_UB_11 -0.1746422000
_diffrn_orient_matrix_UB_12 -0.0368966000
_diffrn_orient_matrix_UB_13 -0.0298302000
_diffrn_orient_matrix_UB_21 0.0232915000
_diffrn_orient_matrix_UB_22 0.0409705000
_diffrn_orient_matrix_UB_23 -0.1112344000
_diffrn_orient_matrix_UB_31 0.0288927000
_diffrn_orient_matrix_UB_32 -0.2551618000
_diffrn_orient_matrix_UB_33 -0.0135740000
_diffrn_radiation_monochromator mirror
_diffrn_radiation_probe x-ray
_diffrn_radiation_type 'Cu K\a'
_diffrn_radiation_wavelength 1.54184
_diffrn_reflns_av_R_equivalents 0.0216
_diffrn_reflns_av_unetI/netI 0.0133
_diffrn_reflns_Laue_measured_fraction_full 0.998
_diffrn_reflns_Laue_measured_fraction_max 0.962
_diffrn_reflns_limit_h_max 10
_diffrn_reflns_limit_h_min -10
_diffrn_reflns_limit_k_max 6
_diffrn_reflns_limit_k_min -7
_diffrn_reflns_limit_l_max 16
_diffrn_reflns_limit_l_min -16
_diffrn_reflns_number 8108
_diffrn_reflns_point_group_measured_fraction_full 0.998
_diffrn_reflns_point_group_measured_fraction_max 0.962
_diffrn_reflns_theta_full 67.684
_diffrn_reflns_theta_max 75.087
_diffrn_reflns_theta_min 5.127
_diffrn_source 'Rotating-anode X-ray tube'
_diffrn_source_type 'PhotonJet R (Cu) X-ray Source'
_exptl_absorpt_coefficient_mu 0.706
_exptl_absorpt_correction_T_max 1.00000
_exptl_absorpt_correction_T_min 0.84061
_exptl_absorpt_correction_type multi-scan
_exptl_absorpt_process_details
;
CrysAlisPro 1.171.40.67a (Rigaku Oxford Diffraction, 2019)
Empirical absorption correction using spherical harmonics,
 implemented in SCALE3 ABSPACK scaling algorithm.
;
_exptl_crystal_colour brown
_exptl_crystal_colour_primary brown
_exptl_crystal_density_diffrn 1.310
_exptl_crystal_description plate
_exptl_crystal_F_000 284
_exptl_crystal_size_max 0.18
_exptl_crystal_size_mid 0.05
_exptl_crystal_size_min 0.02
_refine_diff_density_max 0.218
_refine_diff_density_min -0.186
_refine_diff_density_rms 0.040
_refine_ls_extinction_coef .
_refine_ls_extinction_method none
_refine_ls_goodness_of_fit_ref 1.061
_refine_ls_hydrogen_treatment constr
_refine_ls_matrix_type full
_refine_ls_number_parameters 93
_refine_ls_number_reflns 1353
_refine_ls_number_restraints 0
_refine_ls_restrained_S_all 1.061
_refine_ls_R_factor_all 0.0409
_refine_ls_R_factor_gt 0.0395
_refine_ls_shift/su_max 0.001
_refine_ls_shift/su_mean 0.000
_refine_ls_structure_factor_coef Fsqd
_refine_ls_weighting_details 'w=1/[\s^2^(Fo^2^)+(0.0673P)^2^+0.1947P] where P=(Fo^2^+2Fc^2^)/3'
_refine_ls_weighting_scheme calc
_refine_ls_wR_factor_gt 0.1183
_refine_ls_wR_factor_ref 0.1195
_reflns_Friedel_coverage 0.000
_reflns_Friedel_fraction_full .
_reflns_Friedel_fraction_max .
_reflns_number_gt 1277
_reflns_number_total 1353
_reflns_threshold_expression 'I > 2\s(I)'
_cod_data_source_file suppl_j_ncrs-2021-0411_suppl.cif
_cod_data_source_block tx9545
_cod_database_code 8104983
_chemical_oxdiff_formula CHNOFe
_shelx_space_group_comment
;
The symmetry employed for this shelxl refinement is uniquely defined
by the following loop, which should always be used as a source of
symmetry information in preference to the above space-group names.
They are only intended as comments.
;
_reflns_odcompleteness_completeness 99.93
_reflns_odcompleteness_iscentric 1
_reflns_odcompleteness_theta 66.97
_olex2_refinement_description
;
1. Fixed Uiso
 At 1.2 times of:
  All C(H) groups
 At 1.5 times of:
  All C(H,H,H) groups, All O(H) groups
2.a Aromatic/amide H refined with riding coordinates:
 C3(H3), C5(H5), C7(H7), C8(H8)
2.b Idealised Me refined as rotating group:
 C6(H6A,H6B,H6C)
2.c Idealised tetrahedral OH refined as rotating group:
 O1(H1)
;

loop_
_space_group_symop_operation_xyz
'x, y, z'
'-x, y+1/2, -z+1/2'
'-x, -y, -z'
'x, -y-1/2, z-1/2'

loop_
_atom_site_label
_atom_site_type_symbol
_atom_site_fract_x
_atom_site_fract_y
_atom_site_fract_z
_atom_site_U_iso_or_equiv
_atom_site_adp_type
_atom_site_occupancy
_atom_site_site_symmetry_order
_atom_site_calc_flag
_atom_site_refinement_flags_posn
_atom_site_refinement_flags_adp
_atom_site_refinement_flags_occupancy
_atom_site_disorder_assembly
_atom_site_disorder_group
O1 O 0.30212(10) 0.90728(14) 0.59710(6) 0.0360(3) Uani 1 1 d . . . . .
H1 H 0.353891 0.839600 0.558820 0.054 Uiso 1 1 calc R U . . .
N1 N 0.45803(11) 0.56189(17) 0.53242(7) 0.0300(3) Uani 1 1 d . . . . .
C1 C 0.27845(13) 0.7713(2) 0.67565(8) 0.0279(3) Uani 1 1 d . . . . .
C2 C 0.34302(12) 0.55183(19) 0.68682(8) 0.0268(3) Uani 1 1 d . . . . .
C3 C 0.31559(13) 0.4268(2) 0.77212(9) 0.0297(3) Uani 1 1 d . . . . .
H3 H 0.358807 0.283174 0.781215 0.036 Uiso 1 1 calc R U . . .
C4 C 0.15906(13) 0.7263(2) 0.83028(9) 0.0316(3) Uani 1 1 d . . . . .
C5 C 0.18639(13) 0.8530(2) 0.74673(9) 0.0315(3) Uani 1 1 d . . . . .
H5 H 0.142139 0.996017 0.737928 0.038 Uiso 1 1 calc R U . . .
C6 C 0.05916(15) 0.8211(3) 0.90552(10) 0.0416(4) Uani 1 1 d . . . . .
H6A H 0.122887 0.901629 0.956921 0.062 Uiso 1 1 calc R U . . .
H6B H 0.006817 0.699536 0.935541 0.062 Uiso 1 1 calc R U . . .
H6C H -0.015986 0.922749 0.872127 0.062 Uiso 1 1 calc R U . . .
C7 C 0.43169(13) 0.4520(2) 0.61207(9) 0.0278(3) Uani 1 1 d . . . . .
H7 H 0.470294 0.305800 0.621841 0.033 Uiso 1 1 calc R U . . .
C8 C 0.22629(14) 0.5107(2) 0.84307(9) 0.0323(3) Uani 1 1 d . . . . .
H8 H 0.210639 0.424396 0.899337 0.039 Uiso 1 1 calc R U . . .

loop_
_atom_site_aniso_label
_atom_site_aniso_U_11
_atom_site_aniso_U_22
_atom_site_aniso_U_33
_atom_site_aniso_U_23
_atom_site_aniso_U_13
_atom_site_aniso_U_12
O1 0.0442(5) 0.0294(5) 0.0358(5) 0.0026(3) 0.0106(4) 0.0056(4)
N1 0.0301(5) 0.0300(6) 0.0309(5) -0.0049(4) 0.0075(4) 0.0021(4)
C1 0.0271(6) 0.0266(6) 0.0298(6) -0.0022(4) 0.0015(4) -0.0010(4)
C2 0.0237(5) 0.0270(6) 0.0297(6) -0.0041(4) 0.0031(4) -0.0010(4)
C3 0.0285(6) 0.0268(6) 0.0339(6) -0.0007(5) 0.0038(5) 0.0011(4)
C4 0.0250(6) 0.0378(7) 0.0321(6) -0.0084(5) 0.0035(4) 0.0002(5)
C5 0.0290(6) 0.0285(6) 0.0369(7) -0.0056(5) 0.0025(5) 0.0040(5)
C6 0.0369(7) 0.0526(8) 0.0365(7) -0.0092(6) 0.0089(5) 0.0075(6)
C7 0.0257(6) 0.0258(6) 0.0318(6) -0.0034(4) 0.0034(4) 0.0005(4)
C8 0.0313(6) 0.0359(7) 0.0303(6) 0.0001(5) 0.0067(5) -0.0013(5)

loop_
_atom_type_symbol
_atom_type_description
_atom_type_scat_dispersion_real
_atom_type_scat_dispersion_imag
_atom_type_scat_source
C C 0.0181 0.0091 'International Tables Vol C Tables 4.2.6.8 and 6.1.1.4'
H H 0.0000 0.0000 'International Tables Vol C Tables 4.2.6.8 and 6.1.1.4'
N N 0.0311 0.0180 'International Tables Vol C Tables 4.2.6.8 and 6.1.1.4'
O O 0.0492 0.0322 'International Tables Vol C Tables 4.2.6.8 and 6.1.1.4'

loop_
_geom_angle_atom_site_label_1
_geom_angle_atom_site_label_2
_geom_angle_atom_site_label_3
_geom_angle
_geom_angle_site_symmetry_1
_geom_angle_site_symmetry_3
C1 O1 H1 109.5 . .
C7 N1 N1 113.56(12) . 3_666
O1 C1 C2 122.27(10) . .
O1 C1 C5 118.00(10) . .
C5 C1 C2 119.73(11) . .
C1 C2 C7 122.26(10) . .
C3 C2 C1 117.99(10) . .
C3 C2 C7 119.73(10) . .
C2 C3 H3 119.1 . .
C8 C3 C2 121.85(11) . .
C8 C3 H3 119.1 . .
C5 C4 C6 119.91(12) . .
C5 C4 C8 118.89(10) . .
C8 C4 C6 121.21(12) . .
C1 C5 H5 119.2 . .
C4 C5 C1 121.58(11) . .
C4 C5 H5 119.2 . .
C4 C6 H6A 109.5 . .
C4 C6 H6B 109.5 . .
C4 C6 H6C 109.5 . .
H6A C6 H6B 109.5 . .
H6A C6 H6C 109.5 . .
H6B C6 H6C 109.5 . .
N1 C7 C2 121.26(11) . .
N1 C7 H7 119.4 . .
C2 C7 H7 119.4 . .
C3 C8 C4 119.92(11) . .
C3 C8 H8 120.0 . .
C4 C8 H8 120.0 . .

loop_
_geom_bond_atom_site_label_1
_geom_bond_atom_site_label_2
_geom_bond_distance
_geom_bond_site_symmetry_2
O1 H1 0.8200 .
O1 C1 1.3544(14) .
N1 N1 1.3965(18) 3_666
N1 C7 1.2876(16) .
C1 C2 1.4132(17) .
C1 C5 1.3910(16) .
C2 C3 1.3994(16) .
C2 C7 1.4497(15) .
C3 H3 0.9300 .
C3 C8 1.3791(16) .
C4 C5 1.3850(17) .
C4 C6 1.5041(16) .
C4 C8 1.4032(18) .
C5 H5 0.9300 .
C6 H6A 0.9600 .
C6 H6B 0.9600 .
C6 H6C 0.9600 .
C7 H7 0.9300 .
C8 H8 0.9300 .

loop_
_geom_hbond_atom_site_label_D
_geom_hbond_atom_site_label_H
_geom_hbond_atom_site_label_A
_geom_hbond_distance_DH
_geom_hbond_distance_HA
_geom_hbond_distance_DA
_geom_hbond_angle_DHA
_geom_hbond_site_symmetry_A
_geom_hbond_publ_flag
O1 H1 N1 0.82 1.92 2.6431(12) 146.1 . yes

loop_
_geom_torsion_atom_site_label_1
_geom_torsion_atom_site_label_2
_geom_torsion_atom_site_label_3
_geom_torsion_atom_site_label_4
_geom_torsion
_geom_torsion_site_symmetry_1
_geom_torsion_site_symmetry_2
_geom_torsion_site_symmetry_3
_geom_torsion_site_symmetry_4
O1 C1 C2 C3 178.17(10) . . . .
O1 C1 C2 C7 -3.60(17) . . . .
O1 C1 C5 C4 -178.71(10) . . . .
N1 N1 C7 C2 -178.55(10) 3_666 . . .
C1 C2 C3 C8 1.14(18) . . . .
C1 C2 C7 N1 1.30(18) . . . .
C2 C1 C5 C4 1.64(18) . . . .
C2 C3 C8 C4 0.51(19) . . . .
C3 C2 C7 N1 179.50(10) . . . .
C5 C1 C2 C3 -2.19(17) . . . .
C5 C1 C2 C7 176.03(10) . . . .
C5 C4 C8 C3 -1.12(18) . . . .
C6 C4 C5 C1 179.83(10) . . . .
C6 C4 C8 C3 179.09(11) . . . .
C7 C2 C3 C8 -177.13(10) . . . .
C8 C4 C5 C1 0.04(18) . . . .
